data_7716138
loop_
_publ_author_name
'Kuppusamy, Senthil Kumar'
'Mizuno, Asato'
'K&#xe4;mmerer, Lea'
'Salamon, Soma'
'Heinrich, Beno&#xee;t'
'Bailly, Corinne'
'&#x160;alitro&#x161;, Ivan'
'Wende, Heiko'
'Ruben, Mario'

_publ_section_title
;
 Lattice solvent- and substituent-dependent spin-crossover in isomeric
 iron(II) complexes.
;
_journal_issue 26
_journal_name_full 'Dalton transactions (Cambridge, England : 2003)'
_journal_page_first 10851
_journal_page_last 10865
_journal_paper_doi 10.1039/d4dt00429a
_journal_volume 53
_journal_year 2024
_chemical_formula_moiety 'C28 H26 Fe N10 O4, 2(B F4)'
_chemical_formula_sum 'C28 H26 B2 F8 Fe N10 O4'
_chemical_formula_weight 796.06
_space_group_crystal_system triclinic
_space_group_IT_number 2
_space_group_name_Hall '-P 1'
_space_group_name_H-M_alt 'P -1'
_atom_sites_solution_hydrogens geom
_atom_sites_solution_primary direct
_atom_sites_solution_secondary difmap
_audit_creation_method SHELXL-2014/7
_audit_update_record
;
2019-04-30 deposited with the CCDC.	2024-05-15 downloaded from the CCDC.
;
_cell_angle_alpha 94.0810(10)
_cell_angle_beta 91.459(2)
_cell_angle_gamma 102.237(2)
_cell_formula_units_Z 2
_cell_length_a 8.6936(4)
_cell_length_b 9.6057(4)
_cell_length_c 20.1864(8)
_cell_measurement_reflns_used 9352
_cell_measurement_temperature 173(2)
_cell_measurement_theta_max 29.99
_cell_measurement_theta_min 2.40
_cell_volume 1641.83(12)
_computing_cell_refinement 'Bruker SAINT'
_computing_data_collection 'Bruker APEX3'
_computing_data_reduction 'Bruker SAINT'
_computing_molecular_graphics 'Bruker SHELXTL'
_computing_publication_material 'Bruker SHELXTL'
_computing_structure_refinement 'SHELXL-2014/7 (Sheldrick, 2014)'
_computing_structure_solution 'SHELXT 2014/5 (Sheldrick, 2014)'
_diffrn_ambient_temperature 173(2)
_diffrn_measured_fraction_theta_full 0.996
_diffrn_measured_fraction_theta_max 0.992
_diffrn_measurement_device_type 'Bruker PHOTON-III CPAD'
_diffrn_measurement_method '\f and \w shuterless scans'
_diffrn_radiation_type MoK\a
_diffrn_radiation_wavelength 0.71073
_diffrn_reflns_av_R_equivalents 0.0297
_diffrn_reflns_av_unetI/netI 0.0151
_diffrn_reflns_Laue_measured_fraction_full 0.996
_diffrn_reflns_Laue_measured_fraction_max 0.992
_diffrn_reflns_limit_h_max 12
_diffrn_reflns_limit_h_min -12
_diffrn_reflns_limit_k_max 13
_diffrn_reflns_limit_k_min -13
_diffrn_reflns_limit_l_max 28
_diffrn_reflns_limit_l_min -28
_diffrn_reflns_number 89967
_diffrn_reflns_point_group_measured_fraction_full 0.996
_diffrn_reflns_point_group_measured_fraction_max 0.992
_diffrn_reflns_theta_full 25.242
_diffrn_reflns_theta_max 30.083
_diffrn_reflns_theta_min 2.399
_diffrn_source 'Mo-ImuS 3.0 microfocus tube'
_exptl_absorpt_coefficient_mu 0.558
_exptl_absorpt_correction_T_max 0.7460
_exptl_absorpt_correction_T_min 0.7001
_exptl_absorpt_correction_type multi-scan
_exptl_absorpt_process_details sadabs
_exptl_crystal_colour yellow
_exptl_crystal_density_diffrn 1.610
_exptl_crystal_description block
_exptl_crystal_F_000 808
_exptl_crystal_size_max 0.220
_exptl_crystal_size_mid 0.100
_exptl_crystal_size_min 0.080
_refine_diff_density_max 0.738
_refine_diff_density_min -0.512
_refine_diff_density_rms 0.050
_refine_ls_extinction_method none
_refine_ls_goodness_of_fit_ref 1.028
_refine_ls_hydrogen_treatment constr
_refine_ls_matrix_type full
_refine_ls_number_parameters 480
_refine_ls_number_reflns 9578
_refine_ls_number_restraints 0
_refine_ls_restrained_S_all 1.028
_refine_ls_R_factor_all 0.0399
_refine_ls_R_factor_gt 0.0356
_refine_ls_shift/su_max 0.001
_refine_ls_shift/su_mean 0.000
_refine_ls_structure_factor_coef Fsqd
_refine_ls_weighting_details 'w=1/[\s^2^(Fo^2^)+(0.0435P)^2^+0.9573P] where P=(Fo^2^+2Fc^2^)/3'
_refine_ls_weighting_scheme calc
_refine_ls_wR_factor_gt 0.0917
_refine_ls_wR_factor_ref 0.0947
_reflns_Friedel_coverage 0.000
_reflns_number_gt 8670
_reflns_number_total 9578
_reflns_threshold_expression 'I > 2\s(I)'
_cod_data_source_file d4dt00429a2.cif
_cod_data_source_block mrskk190228
_cod_depositor_comments 'Adding full bibliography for 7716135--7716142.cif.'
_cod_database_code 7716138
_shelx_shelxl_version_number 2014/7
_shelx_space_group_comment
;
The symmetry employed for this shelxl refinement is uniquely defined
by the following loop, which should always be used as a source of
symmetry information in preference to the above space-group names.
They are only intended as comments.
;
_shelx_estimated_absorpt_t_min 0.887
_shelx_estimated_absorpt_t_max 0.957

loop_
_space_group_symop_operation_xyz
'x, y, z'
'-x, -y, -z'

loop_
_atom_site_label
_atom_site_type_symbol
_atom_site_fract_x
_atom_site_fract_y
_atom_site_fract_z
_atom_site_U_iso_or_equiv
_atom_site_adp_type
_atom_site_occupancy
_atom_site_site_symmetry_order
_atom_site_calc_flag
_atom_site_refinement_flags_posn
_atom_site_refinement_flags_adp
_atom_site_refinement_flags_occupancy
_atom_site_disorder_assembly
_atom_site_disorder_group
C1 C 0.45267(18) 0.68187(16) 0.69452(7) 0.0294(3) Uani 1 1 d . . . . .
H1 H 0.4346 0.6577 0.6481 0.035 Uiso 1 1 calc R U . . .
C2 C 0.55950(19) 0.80335(17) 0.72259(7) 0.0337(3) Uani 1 1 d . . . . .
H2 H 0.6251 0.8748 0.6997 0.040 Uiso 1 1 calc R U . . .
C3 C 0.54939(18) 0.79745(16) 0.78992(7) 0.0314(3) Uani 1 1 d . . . . .
H3 H 0.6073 0.8644 0.8232 0.038 Uiso 1 1 calc R U . . .
C4 C 0.38371(15) 0.62162(13) 0.85927(6) 0.0202(2) Uani 1 1 d . . . . .
C5 C 0.43721(15) 0.68379(13) 0.92205(6) 0.0217(2) Uani 1 1 d . . . . .
H5 H 0.5183 0.7678 0.9280 0.026 Uiso 1 1 calc R U . . .
C6 C 0.36652(15) 0.61731(13) 0.97599(6) 0.0207(2) Uani 1 1 d . . . . .
C7 C 0.24960(15) 0.49330(13) 0.96606(6) 0.0211(2) Uani 1 1 d . . . . .
H7 H 0.2004 0.4466 1.0024 0.025 Uiso 1 1 calc R U . . .
C8 C 0.20810(14) 0.44091(12) 0.90104(6) 0.0192(2) Uani 1 1 d . . . . .
C9 C -0.00203(16) 0.22879(14) 0.92237(6) 0.0244(2) Uani 1 1 d . . . . .
H9 H -0.0124 0.2444 0.9689 0.029 Uiso 1 1 calc R U . . .
C10 C -0.08251(16) 0.11493(15) 0.88160(7) 0.0265(3) Uani 1 1 d . . . . .
H10 H -0.1596 0.0362 0.8939 0.032 Uiso 1 1 calc R U . . .
C11 C -0.02676(15) 0.13937(14) 0.81801(6) 0.0244(2) Uani 1 1 d . . . . .
H11 H -0.0612 0.0769 0.7794 0.029 Uiso 1 1 calc R U . . .
C12 C 0.41148(18) 0.67571(14) 1.04671(6) 0.0274(3) Uani 1 1 d . . . . .
H12A H 0.3306 0.7261 1.0637 0.033 Uiso 1 1 calc R U . . .
H12B H 0.4136 0.5954 1.0746 0.033 Uiso 1 1 calc R U . . .
C13 C 0.56470(17) 0.91222(14) 1.06695(7) 0.0278(3) Uani 1 1 d . . . . .
C14 C 0.72984(19) 0.99795(18) 1.07162(11) 0.0433(4) Uani 1 1 d . . . . .
H14A H 0.7287 1.0994 1.0698 0.065 Uiso 1 1 calc R U . . .
H14B H 0.7882 0.9671 1.0344 0.065 Uiso 1 1 calc R U . . .
H14C H 0.7809 0.9836 1.1137 0.065 Uiso 1 1 calc R U . . .
C15 C -0.1001(2) 0.53262(18) 0.71094(8) 0.0363(3) Uani 1 1 d . . . . .
H15 H -0.1161 0.5772 0.7530 0.044 Uiso 1 1 calc R U . . .
C16 C -0.1898(2) 0.53755(18) 0.65303(9) 0.0375(3) Uani 1 1 d . . . . .
H16 H -0.2748 0.5846 0.6484 0.045 Uiso 1 1 calc R U . . .
C17 C -0.12971(17) 0.46057(16) 0.60442(8) 0.0302(3) Uani 1 1 d . . . . .
H17 H -0.1648 0.4436 0.5590 0.036 Uiso 1 1 calc R U . . .
C18 C 0.09008(14) 0.32902(13) 0.60609(6) 0.0202(2) Uani 1 1 d . . . . .
C19 C 0.07207(15) 0.26780(14) 0.54119(6) 0.0224(2) Uani 1 1 d . . . . .
H19 H -0.0080 0.2831 0.5114 0.027 Uiso 1 1 calc R U . . .
C20 C 0.17699(15) 0.18302(14) 0.52191(6) 0.0216(2) Uani 1 1 d . . . . .
C21 C 0.29521(15) 0.16372(14) 0.56641(6) 0.0227(2) Uani 1 1 d . . . . .
H21 H 0.3666 0.1049 0.5542 0.027 Uiso 1 1 calc R U . . .
C22 C 0.30357(14) 0.23373(13) 0.62870(6) 0.0201(2) Uani 1 1 d . . . . .
C23 C 0.55208(17) 0.17443(17) 0.67213(7) 0.0305(3) Uani 1 1 d . . . . .
H23 H 0.5829 0.1253 0.6339 0.037 Uiso 1 1 calc R U . . .
C24 C 0.6319(2) 0.2049(2) 0.73246(8) 0.0400(4) Uani 1 1 d . . . . .
H24 H 0.7287 0.1810 0.7449 0.048 Uiso 1 1 calc R U . . .
C25 C 0.5413(2) 0.2783(2) 0.77190(8) 0.0410(4) Uani 1 1 d . . . . .
H25 H 0.5687 0.3136 0.8167 0.049 Uiso 1 1 calc R U . . .
C26 C 0.17046(16) 0.10809(17) 0.45371(6) 0.0276(3) Uani 1 1 d . . . . .
H26A H 0.2698 0.1430 0.4314 0.033 Uiso 1 1 calc R U . . .
H26B H 0.1576 0.0040 0.4571 0.033 Uiso 1 1 calc R U . . .
C27 C 0.01395(16) 0.06755(16) 0.35504(6) 0.0273(3) Uani 1 1 d . . . . .
C28 C -0.1180(2) 0.1087(2) 0.31718(7) 0.0380(3) Uani 1 1 d . . . . .
H28A H -0.0745 0.1794 0.2862 0.057 Uiso 1 1 calc R U . . .
H28B H -0.1841 0.1497 0.3483 0.057 Uiso 1 1 calc R U . . .
H28C H -0.1818 0.0237 0.2923 0.057 Uiso 1 1 calc R U . . .
N1 N 0.38011(14) 0.60507(12) 0.74115(5) 0.0252(2) Uani 1 1 d . . . . .
N2 N 0.44072(14) 0.67760(12) 0.80007(5) 0.0235(2) Uani 1 1 d . . . . .
N3 N 0.27287(13) 0.50253(11) 0.84851(5) 0.02024(19) Uani 1 1 d . . . . .
N4 N 0.09520(13) 0.31477(11) 0.88360(5) 0.0209(2) Uani 1 1 d . . . . .
N5 N 0.08050(14) 0.26110(12) 0.81847(5) 0.0234(2) Uani 1 1 d . . . . .
N6 N 0.01026(14) 0.45773(13) 0.69988(6) 0.0273(2) Uani 1 1 d . . . . .
N7 N -0.01020(13) 0.41313(12) 0.63352(5) 0.0229(2) Uani 1 1 d . . . . .
N8 N 0.20281(12) 0.31364(11) 0.64910(5) 0.01997(19) Uani 1 1 d . . . . .
N9 N 0.42033(13) 0.22806(12) 0.67755(5) 0.0223(2) Uani 1 1 d . . . . .
N10 N 0.41166(15) 0.29319(14) 0.73921(5) 0.0290(2) Uani 1 1 d . . . . .
O1 O 0.56193(12) 0.77203(10) 1.05237(5) 0.0276(2) Uani 1 1 d . . . . .
O2 O 0.44775(14) 0.95790(12) 1.07483(8) 0.0446(3) Uani 1 1 d . . . . .
O3 O 0.03981(12) 0.13609(12) 0.41578(5) 0.0301(2) Uani 1 1 d . . . . .
O4 O 0.09099(15) -0.01564(15) 0.33482(5) 0.0428(3) Uani 1 1 d . . . . .
B1 B 0.8850(2) 0.70749(18) 0.88462(8) 0.0308(3) Uani 1 1 d . . . . .
B2 B 0.6378(2) 0.2373(2) 0.46635(9) 0.0320(3) Uani 1 1 d . . . . .
F1 F 0.93633(17) 0.78239(12) 0.83095(5) 0.0550(3) Uani 1 1 d . . . . .
F2 F 1.00792(16) 0.66879(17) 0.91785(7) 0.0652(4) Uani 1 1 d . . . . .
F3 F 0.81812(14) 0.79157(12) 0.92950(5) 0.0458(2) Uani 1 1 d . . . . .
F4 F 0.77134(17) 0.58667(13) 0.86395(6) 0.0611(4) Uani 1 1 d . . . . .
F5 F 0.77516(11) 0.32180(12) 0.44461(5) 0.0403(2) Uani 1 1 d . . . . .
F6 F 0.67372(14) 0.17705(14) 0.52402(5) 0.0507(3) Uani 1 1 d . . . . .
F7 F 0.52901(15) 0.32004(14) 0.47618(8) 0.0633(4) Uani 1 1 d . . . . .
F8 F 0.57577(15) 0.12729(12) 0.41861(6) 0.0506(3) Uani 1 1 d . . . . .
Fe1 Fe 0.21321(2) 0.40340(2) 0.74954(2) 0.02354(6) Uani 1 1 d . . . . .

loop_
_atom_site_aniso_label
_atom_site_aniso_U_11
_atom_site_aniso_U_22
_atom_site_aniso_U_33
_atom_site_aniso_U_23
_atom_site_aniso_U_13
_atom_site_aniso_U_12
C1 0.0366(7) 0.0337(7) 0.0188(6) 0.0064(5) 0.0040(5) 0.0076(6)
C2 0.0386(8) 0.0345(7) 0.0266(7) 0.0090(6) 0.0073(6) 0.0014(6)
C3 0.0349(7) 0.0289(7) 0.0258(6) 0.0034(5) 0.0030(5) -0.0040(5)
C4 0.0239(5) 0.0198(5) 0.0160(5) 0.0012(4) 0.0016(4) 0.0027(4)
C5 0.0261(6) 0.0189(5) 0.0179(5) -0.0015(4) -0.0010(4) 0.0010(4)
C6 0.0274(6) 0.0189(5) 0.0150(5) -0.0023(4) -0.0014(4) 0.0047(4)
C7 0.0280(6) 0.0198(5) 0.0144(5) -0.0003(4) 0.0012(4) 0.0031(4)
C8 0.0224(5) 0.0184(5) 0.0156(5) -0.0013(4) 0.0000(4) 0.0029(4)
C9 0.0248(6) 0.0256(6) 0.0201(5) 0.0006(4) 0.0017(4) -0.0006(5)
C10 0.0231(6) 0.0257(6) 0.0272(6) 0.0001(5) -0.0015(5) -0.0016(5)
C11 0.0242(6) 0.0245(6) 0.0221(6) -0.0042(4) -0.0051(5) 0.0027(5)
C12 0.0382(7) 0.0233(6) 0.0164(5) -0.0045(4) -0.0017(5) -0.0007(5)
C13 0.0300(7) 0.0226(6) 0.0292(6) -0.0036(5) -0.0056(5) 0.0048(5)
C14 0.0281(7) 0.0320(8) 0.0660(12) -0.0094(7) -0.0119(7) 0.0038(6)
C15 0.0375(8) 0.0380(8) 0.0334(7) -0.0117(6) 0.0059(6) 0.0121(6)
C16 0.0339(8) 0.0376(8) 0.0433(9) -0.0077(7) 0.0018(6) 0.0161(6)
C17 0.0279(7) 0.0335(7) 0.0304(7) -0.0028(5) -0.0023(5) 0.0117(5)
C18 0.0206(5) 0.0233(5) 0.0160(5) -0.0017(4) 0.0002(4) 0.0041(4)
C19 0.0222(5) 0.0295(6) 0.0147(5) -0.0029(4) -0.0029(4) 0.0059(5)
C20 0.0219(5) 0.0270(6) 0.0145(5) -0.0035(4) -0.0012(4) 0.0038(4)
C21 0.0231(6) 0.0281(6) 0.0167(5) -0.0035(4) -0.0008(4) 0.0070(5)
C22 0.0206(5) 0.0237(5) 0.0148(5) -0.0006(4) -0.0018(4) 0.0031(4)
C23 0.0295(7) 0.0382(7) 0.0254(6) -0.0024(5) -0.0057(5) 0.0134(6)
C24 0.0394(8) 0.0515(9) 0.0315(8) -0.0036(7) -0.0151(6) 0.0193(7)
C25 0.0486(9) 0.0541(10) 0.0220(6) -0.0057(6) -0.0152(6) 0.0195(8)
C26 0.0261(6) 0.0403(7) 0.0161(5) -0.0091(5) -0.0046(4) 0.0107(5)
C27 0.0280(6) 0.0366(7) 0.0135(5) -0.0026(5) -0.0009(4) -0.0003(5)
C28 0.0373(8) 0.0545(10) 0.0205(6) -0.0009(6) -0.0084(6) 0.0083(7)
N1 0.0320(6) 0.0281(5) 0.0139(4) 0.0005(4) 0.0000(4) 0.0037(4)
N2 0.0282(5) 0.0240(5) 0.0159(5) 0.0013(4) 0.0011(4) 0.0002(4)
N3 0.0251(5) 0.0204(5) 0.0136(4) -0.0012(3) 0.0004(4) 0.0022(4)
N4 0.0250(5) 0.0211(5) 0.0138(4) -0.0021(4) -0.0005(4) 0.0000(4)
N5 0.0286(5) 0.0238(5) 0.0153(5) -0.0043(4) -0.0020(4) 0.0022(4)
N6 0.0314(6) 0.0305(6) 0.0190(5) -0.0070(4) 0.0023(4) 0.0070(5)
N7 0.0243(5) 0.0264(5) 0.0177(5) -0.0046(4) -0.0001(4) 0.0069(4)
N8 0.0217(5) 0.0231(5) 0.0138(4) -0.0023(4) -0.0010(4) 0.0034(4)
N9 0.0251(5) 0.0270(5) 0.0140(4) -0.0015(4) -0.0032(4) 0.0054(4)
N10 0.0364(6) 0.0370(6) 0.0136(5) -0.0037(4) -0.0044(4) 0.0103(5)
O1 0.0315(5) 0.0235(4) 0.0260(5) -0.0073(4) -0.0071(4) 0.0059(4)
O2 0.0311(6) 0.0279(5) 0.0745(9) -0.0030(5) 0.0058(6) 0.0073(4)
O3 0.0313(5) 0.0431(6) 0.0162(4) -0.0086(4) -0.0069(4) 0.0129(4)
O4 0.0493(7) 0.0580(8) 0.0215(5) -0.0158(5) -0.0066(5) 0.0194(6)
B1 0.0402(9) 0.0291(7) 0.0214(7) 0.0016(6) 0.0031(6) 0.0038(6)
B2 0.0283(7) 0.0375(8) 0.0301(8) 0.0060(6) -0.0007(6) 0.0061(6)
F1 0.0886(9) 0.0415(6) 0.0272(5) 0.0043(4) 0.0157(5) -0.0056(6)
F2 0.0600(8) 0.0905(10) 0.0583(8) 0.0102(7) 0.0028(6) 0.0439(7)
F3 0.0547(6) 0.0442(6) 0.0404(5) -0.0009(4) 0.0136(5) 0.0151(5)
F4 0.0794(9) 0.0432(6) 0.0447(6) -0.0072(5) 0.0095(6) -0.0205(6)
F5 0.0296(4) 0.0538(6) 0.0342(5) 0.0087(4) 0.0007(4) -0.0002(4)
F6 0.0549(7) 0.0663(7) 0.0287(5) 0.0160(5) -0.0036(4) 0.0049(5)
F7 0.0490(7) 0.0543(7) 0.0943(10) 0.0152(7) 0.0269(7) 0.0227(6)
F8 0.0636(7) 0.0414(6) 0.0403(6) 0.0041(4) -0.0157(5) -0.0019(5)
Fe1 0.02980(10) 0.02648(10) 0.01187(8) -0.00323(6) -0.00044(6) 0.00217(7)

loop_
_atom_type_symbol
_atom_type_description
_atom_type_scat_dispersion_real
_atom_type_scat_dispersion_imag
_atom_type_scat_source
C C 0.0033 0.0016 'International Tables Vol C Tables 4.2.6.8 and 6.1.1.4'
H H 0.0000 0.0000 'International Tables Vol C Tables 4.2.6.8 and 6.1.1.4'
N N 0.0061 0.0033 'International Tables Vol C Tables 4.2.6.8 and 6.1.1.4'
O O 0.0106 0.0060 'International Tables Vol C Tables 4.2.6.8 and 6.1.1.4'
B B 0.0013 0.0007 'International Tables Vol C Tables 4.2.6.8 and 6.1.1.4'
F F 0.0171 0.0103 'International Tables Vol C Tables 4.2.6.8 and 6.1.1.4'
Fe Fe 0.3463 0.8444 'International Tables Vol C Tables 4.2.6.8 and 6.1.1.4'

loop_
_geom_angle_atom_site_label_1
_geom_angle_atom_site_label_2
_geom_angle_atom_site_label_3
_geom_angle
_geom_angle_site_symmetry_1
_geom_angle_site_symmetry_3
_geom_angle_publ_flag
N1 C1 C2 111.24(12) . . ?
N1 C1 H1 124.4 . . ?
C2 C1 H1 124.4 . . ?
C3 C2 C1 105.53(13) . . ?
C3 C2 H2 127.2 . . ?
C1 C2 H2 127.2 . . ?
N2 C3 C2 106.88(13) . . ?
N2 C3 H3 126.6 . . ?
C2 C3 H3 126.6 . . ?
N3 C4 C5 123.77(11) . . ?
N3 C4 N2 112.61(10) . . ?
C5 C4 N2 123.62(11) . . ?
C4 C5 C6 116.84(11) . . ?
C4 C5 H5 121.6 . . ?
C6 C5 H5 121.6 . . ?
C7 C6 C5 120.49(11) . . ?
C7 C6 C12 117.39(11) . . ?
C5 C6 C12 122.11(11) . . ?
C8 C7 C6 117.09(11) . . ?
C8 C7 H7 121.5 . . ?
C6 C7 H7 121.5 . . ?
N3 C8 C7 123.78(11) . . ?
N3 C8 N4 112.88(10) . . ?
C7 C8 N4 123.33(11) . . ?
N4 C9 C10 106.91(11) . . ?
N4 C9 H9 126.5 . . ?
C10 C9 H9 126.5 . . ?
C9 C10 C11 105.35(12) . . ?
C9 C10 H10 127.3 . . ?
C11 C10 H10 127.3 . . ?
N5 C11 C10 111.54(11) . . ?
N5 C11 H11 124.2 . . ?
C10 C11 H11 124.2 . . ?
O1 C12 C6 112.19(11) . . ?
O1 C12 H12A 109.2 . . ?
C6 C12 H12A 109.2 . . ?
O1 C12 H12B 109.2 . . ?
C6 C12 H12B 109.2 . . ?
H12A C12 H12B 107.9 . . ?
O2 C13 O1 123.02(13) . . ?
O2 C13 C14 126.09(14) . . ?
O1 C13 C14 110.89(13) . . ?
C13 C14 H14A 109.5 . . ?
C13 C14 H14B 109.5 . . ?
H14A C14 H14B 109.5 . . ?
C13 C14 H14C 109.5 . . ?
H14A C14 H14C 109.5 . . ?
H14B C14 H14C 109.5 . . ?
N6 C15 C16 111.61(13) . . ?
N6 C15 H15 124.2 . . ?
C16 C15 H15 124.2 . . ?
C17 C16 C15 105.63(14) . . ?
C17 C16 H16 127.2 . . ?
C15 C16 H16 127.2 . . ?
N7 C17 C16 106.74(13) . . ?
N7 C17 H17 126.6 . . ?
C16 C17 H17 126.6 . . ?
N8 C18 C19 123.79(11) . . ?
N8 C18 N7 112.83(10) . . ?
C19 C18 N7 123.37(11) . . ?
C18 C19 C20 116.75(11) . . ?
C18 C19 H19 121.6 . . ?
C20 C19 H19 121.6 . . ?
C19 C20 C21 120.54(11) . . ?
C19 C20 C26 122.80(11) . . ?
C21 C20 C26 116.66(11) . . ?
C22 C21 C20 117.05(11) . . ?
C22 C21 H21 121.5 . . ?
C20 C21 H21 121.5 . . ?
N8 C22 C21 123.80(11) . . ?
N8 C22 N9 113.18(10) . . ?
C21 C22 N9 123.02(11) . . ?
N9 C23 C24 106.59(13) . . ?
N9 C23 H23 126.7 . . ?
C24 C23 H23 126.7 . . ?
C23 C24 C25 105.41(14) . . ?
C23 C24 H24 127.3 . . ?
C25 C24 H24 127.3 . . ?
N10 C25 C24 111.89(13) . . ?
N10 C25 H25 124.1 . . ?
C24 C25 H25 124.1 . . ?
O3 C26 C20 108.97(11) . . ?
O3 C26 H26A 109.9 . . ?
C20 C26 H26A 109.9 . . ?
O3 C26 H26B 109.9 . . ?
C20 C26 H26B 109.9 . . ?
H26A C26 H26B 108.3 . . ?
O4 C27 O3 122.27(13) . . ?
O4 C27 C28 125.73(13) . . ?
O3 C27 C28 111.99(13) . . ?
C27 C28 H28A 109.5 . . ?
C27 C28 H28B 109.5 . . ?
H28A C28 H28B 109.5 . . ?
C27 C28 H28C 109.5 . . ?
H28A C28 H28C 109.5 . . ?
H28B C28 H28C 109.5 . . ?
C1 N1 N2 105.04(11) . . ?
C1 N1 Fe1 139.33(10) . . ?
N2 N1 Fe1 115.51(8) . . ?
C3 N2 N1 111.31(11) . . ?
C3 N2 C4 130.61(11) . . ?
N1 N2 C4 118.07(10) . . ?
C8 N3 C4 118.02(10) . . ?
C8 N3 Fe1 120.85(8) . . ?
C4 N3 Fe1 120.96(8) . . ?
C9 N4 N5 111.60(10) . . ?
C9 N4 C8 130.01(11) . . ?
N5 N4 C8 118.31(10) . . ?
C11 N5 N4 104.59(10) . . ?
C11 N5 Fe1 140.42(9) . . ?
N4 N5 Fe1 114.58(8) . . ?
C15 N6 N7 104.37(12) . . ?
C15 N6 Fe1 140.76(10) . . ?
N7 N6 Fe1 114.60(8) . . ?
C17 N7 N6 111.64(11) . . ?
C17 N7 C18 130.07(11) . . ?
N6 N7 C18 118.28(11) . . ?
C18 N8 C22 118.00(10) . . ?
C18 N8 Fe1 120.87(8) . . ?
C22 N8 Fe1 121.01(8) . . ?
C23 N9 N10 111.94(11) . . ?
C23 N9 C22 129.56(11) . . ?
N10 N9 C22 118.33(11) . . ?
C25 N10 N9 104.18(12) . . ?
C25 N10 Fe1 140.96(10) . . ?
N9 N10 Fe1 114.44(8) . . ?
C13 O1 C12 117.49(11) . . ?
C27 O3 C26 115.19(11) . . ?
F1 B1 F2 111.24(15) . . ?
F1 B1 F4 110.07(13) . . ?
F2 B1 F4 109.81(15) . . ?
F1 B1 F3 110.14(14) . . ?
F2 B1 F3 107.37(13) . . ?
F4 B1 F3 108.12(14) . . ?
F7 B2 F8 108.25(14) . . ?
F7 B2 F6 112.34(15) . . ?
F8 B2 F6 108.18(14) . . ?
F7 B2 F5 108.77(14) . . ?
F8 B2 F5 110.34(14) . . ?
F6 B2 F5 108.96(13) . . ?
N8 Fe1 N3 168.75(4) . . ?
N8 Fe1 N1 100.03(4) . . ?
N3 Fe1 N1 72.42(4) . . ?
N8 Fe1 N6 73.19(4) . . ?
N3 Fe1 N6 115.54(4) . . ?
N1 Fe1 N6 97.74(5) . . ?
N8 Fe1 N5 114.46(4) . . ?
N3 Fe1 N5 72.73(4) . . ?
N1 Fe1 N5 145.15(4) . . ?
N6 Fe1 N5 96.86(5) . . ?
N8 Fe1 N10 72.83(4) . . ?
N3 Fe1 N10 98.22(4) . . ?
N1 Fe1 N10 88.38(5) . . ?
N6 Fe1 N10 146.01(4) . . ?
N5 Fe1 N10 96.80(5) . . ?

loop_
_geom_bond_atom_site_label_1
_geom_bond_atom_site_label_2
_geom_bond_distance
_geom_bond_site_symmetry_2
_geom_bond_publ_flag
C1 N1 1.3266(17) . ?
C1 C2 1.402(2) . ?
C1 H1 0.9500 . ?
C2 C3 1.369(2) . ?
C2 H2 0.9500 . ?
C3 N2 1.3573(17) . ?
C3 H3 0.9500 . ?
C4 N3 1.3308(16) . ?
C4 C5 1.3869(16) . ?
C4 N2 1.4042(15) . ?
C5 C6 1.3920(17) . ?
C5 H5 0.9500 . ?
C6 C7 1.3909(17) . ?
C6 C12 1.5068(17) . ?
C7 C8 1.3822(16) . ?
C7 H7 0.9500 . ?
C8 N3 1.3306(15) . ?
C8 N4 1.4047(15) . ?
C9 N4 1.3561(16) . ?
C9 C10 1.3716(18) . ?
C9 H9 0.9500 . ?
C10 C11 1.4015(19) . ?
C10 H10 0.9500 . ?
C11 N5 1.3314(17) . ?
C11 H11 0.9500 . ?
C12 O1 1.4297(17) . ?
C12 H12A 0.9900 . ?
C12 H12B 0.9900 . ?
C13 O2 1.1996(18) . ?
C13 O1 1.3528(16) . ?
C13 C14 1.493(2) . ?
C14 H14A 0.9800 . ?
C14 H14B 0.9800 . ?
C14 H14C 0.9800 . ?
C15 N6 1.3302(19) . ?
C15 C16 1.398(2) . ?
C15 H15 0.9500 . ?
C16 C17 1.367(2) . ?
C16 H16 0.9500 . ?
C17 N7 1.3564(18) . ?
C17 H17 0.9500 . ?
C18 N8 1.3315(16) . ?
C18 C19 1.3884(16) . ?
C18 N7 1.4066(16) . ?
C19 C20 1.3909(17) . ?
C19 H19 0.9500 . ?
C20 C21 1.3982(17) . ?
C20 C26 1.5014(17) . ?
C21 C22 1.3758(16) . ?
C21 H21 0.9500 . ?
C22 N8 1.3358(16) . ?
C22 N9 1.4092(15) . ?
C23 N9 1.3556(18) . ?
C23 C24 1.368(2) . ?
C23 H23 0.9500 . ?
C24 C25 1.393(2) . ?
C24 H24 0.9500 . ?
C25 N10 1.330(2) . ?
C25 H25 0.9500 . ?
C26 O3 1.4363(16) . ?
C26 H26A 0.9900 . ?
C26 H26B 0.9900 . ?
C27 O4 1.2034(19) . ?
C27 O3 1.3401(15) . ?
C27 C28 1.499(2) . ?
C28 H28A 0.9800 . ?
C28 H28B 0.9800 . ?
C28 H28C 0.9800 . ?
N1 N2 1.3682(15) . ?
N1 Fe1 2.1804(12) . ?
N3 Fe1 2.1527(10) . ?
N4 N5 1.3702(14) . ?
N5 Fe1 2.1954(11) . ?
N6 N7 1.3724(15) . ?
N6 Fe1 2.1829(13) . ?
N8 Fe1 2.1380(10) . ?
N9 N10 1.3640(15) . ?
N10 Fe1 2.2141(13) . ?
B1 F1 1.3749(19) . ?
B1 F2 1.378(2) . ?
B1 F4 1.386(2) . ?
B1 F3 1.3903(19) . ?
B2 F7 1.367(2) . ?
B2 F8 1.387(2) . ?
B2 F6 1.3937(19) . ?
B2 F5 1.394(2) . ?

loop_
_geom_torsion_atom_site_label_1
_geom_torsion_atom_site_label_2
_geom_torsion_atom_site_label_3
_geom_torsion_atom_site_label_4
_geom_torsion
_geom_torsion_site_symmetry_1
_geom_torsion_site_symmetry_2
_geom_torsion_site_symmetry_3
_geom_torsion_site_symmetry_4
_geom_torsion_publ_flag
N1 C1 C2 C3 0.14(19) . . . . ?
C1 C2 C3 N2 -0.18(18) . . . . ?
N3 C4 C5 C6 -1.43(19) . . . . ?
N2 C4 C5 C6 178.58(12) . . . . ?
C4 C5 C6 C7 0.90(19) . . . . ?
C4 C5 C6 C12 -178.71(12) . . . . ?
C5 C6 C7 C8 -0.11(19) . . . . ?
C12 C6 C7 C8 179.53(12) . . . . ?
C6 C7 C8 N3 -0.29(19) . . . . ?
C6 C7 C8 N4 178.20(12) . . . . ?
N4 C9 C10 C11 0.17(15) . . . . ?
C9 C10 C11 N5 -0.58(16) . . . . ?
C7 C6 C12 O1 161.11(11) . . . . ?
C5 C6 C12 O1 -19.27(18) . . . . ?
N6 C15 C16 C17 0.2(2) . . . . ?
C15 C16 C17 N7 0.12(19) . . . . ?
N8 C18 C19 C20 1.7(2) . . . . ?
N7 C18 C19 C20 -177.70(12) . . . . ?
C18 C19 C20 C21 -0.86(19) . . . . ?
C18 C19 C20 C26 179.03(13) . . . . ?
C19 C20 C21 C22 -1.05(19) . . . . ?
C26 C20 C21 C22 179.05(12) . . . . ?
C20 C21 C22 N8 2.4(2) . . . . ?
C20 C21 C22 N9 -177.57(12) . . . . ?
N9 C23 C24 C25 -0.4(2) . . . . ?
C23 C24 C25 N10 0.4(2) . . . . ?
C19 C20 C26 O3 -1.72(19) . . . . ?
C21 C20 C26 O3 178.18(12) . . . . ?
C2 C1 N1 N2 -0.04(17) . . . . ?
C2 C1 N1 Fe1 -175.59(12) . . . . ?
C2 C3 N2 N1 0.17(18) . . . . ?
C2 C3 N2 C4 -179.06(14) . . . . ?
C1 N1 N2 C3 -0.08(16) . . . . ?
Fe1 N1 N2 C3 176.71(10) . . . . ?
C1 N1 N2 C4 179.25(12) . . . . ?
Fe1 N1 N2 C4 -3.96(15) . . . . ?
N3 C4 N2 C3 178.18(14) . . . . ?
C5 C4 N2 C3 -1.8(2) . . . . ?
N3 C4 N2 N1 -0.99(17) . . . . ?
C5 C4 N2 N1 179.00(12) . . . . ?
C7 C8 N3 C4 -0.16(19) . . . . ?
N4 C8 N3 C4 -178.80(11) . . . . ?
C7 C8 N3 Fe1 175.08(10) . . . . ?
N4 C8 N3 Fe1 -3.56(14) . . . . ?
C5 C4 N3 C8 1.06(19) . . . . ?
N2 C4 N3 C8 -178.94(11) . . . . ?
C5 C4 N3 Fe1 -174.17(10) . . . . ?
N2 C4 N3 Fe1 5.82(15) . . . . ?
C10 C9 N4 N5 0.28(15) . . . . ?
C10 C9 N4 C8 -176.42(13) . . . . ?
N3 C8 N4 C9 -175.01(13) . . . . ?
C7 C8 N4 C9 6.3(2) . . . . ?
N3 C8 N4 N5 8.48(16) . . . . ?
C7 C8 N4 N5 -170.16(12) . . . . ?
C10 C11 N5 N4 0.73(15) . . . . ?
C10 C11 N5 Fe1 -170.95(11) . . . . ?
C9 N4 N5 C11 -0.62(14) . . . . ?
C8 N4 N5 C11 176.50(11) . . . . ?
C9 N4 N5 Fe1 173.56(9) . . . . ?
C8 N4 N5 Fe1 -9.32(14) . . . . ?
C16 C15 N6 N7 -0.39(18) . . . . ?
C16 C15 N6 Fe1 172.76(13) . . . . ?
C16 C17 N7 N6 -0.37(17) . . . . ?
C16 C17 N7 C18 179.71(14) . . . . ?
C15 N6 N7 C17 0.47(16) . . . . ?
Fe1 N6 N7 C17 -174.77(10) . . . . ?
C15 N6 N7 C18 -179.60(13) . . . . ?
Fe1 N6 N7 C18 5.16(15) . . . . ?
N8 C18 N7 C17 174.77(14) . . . . ?
C19 C18 N7 C17 -5.7(2) . . . . ?
N8 C18 N7 N6 -5.14(17) . . . . ?
C19 C18 N7 N6 174.35(12) . . . . ?
C19 C18 N8 C22 -0.54(19) . . . . ?
N7 C18 N8 C22 178.95(11) . . . . ?
C19 C18 N8 Fe1 -176.80(10) . . . . ?
N7 C18 N8 Fe1 2.69(15) . . . . ?
C21 C22 N8 C18 -1.64(19) . . . . ?
N9 C22 N8 C18 178.33(11) . . . . ?
C21 C22 N8 Fe1 174.61(10) . . . . ?
N9 C22 N8 Fe1 -5.41(15) . . . . ?
C24 C23 N9 N10 0.33(18) . . . . ?
C24 C23 N9 C22 175.41(14) . . . . ?
N8 C22 N9 C23 -170.32(14) . . . . ?
C21 C22 N9 C23 9.7(2) . . . . ?
N8 C22 N9 N10 4.50(17) . . . . ?
C21 C22 N9 N10 -175.53(12) . . . . ?
C24 C25 N10 N9 -0.2(2) . . . . ?
C24 C25 N10 Fe1 -171.63(14) . . . . ?
C23 N9 N10 C25 -0.10(17) . . . . ?
C22 N9 N10 C25 -175.79(13) . . . . ?
C23 N9 N10 Fe1 174.00(10) . . . . ?
C22 N9 N10 Fe1 -1.70(15) . . . . ?
O2 C13 O1 C12 -0.4(2) . . . . ?
C14 C13 O1 C12 179.54(13) . . . . ?
C6 C12 O1 C13 109.65(13) . . . . ?
O4 C27 O3 C26 2.7(2) . . . . ?
C28 C27 O3 C26 -176.70(13) . . . . ?
C20 C26 O3 C27 -175.78(12) . . . . ?
